data_4067487
loop_
_publ_author_name
'Ruddy, Adam J.'
'Rupar, Paul A.'
'Bladek, Kamila J.'
'Allan, Christopher J.'
'Avery, Jessica C.'
'Baines, Kim M.'

_publ_section_title
;
 On the Bonding in N-Heterocyclic Carbene Complexes of Germanium(II)
;
_journal_issue 6
_journal_name_full Organometallics
_journal_page_first 1362
_journal_paper_doi 10.1021/om900977g
_journal_volume 29
_journal_year 2010
_chemical_formula_sum 'C25 H34 Ge N2'
_chemical_formula_weight 435.13
_chemical_properties_physical air-sensitive
_space_group_IT_number 61
_symmetry_cell_setting orthorhombic
_symmetry_Int_Tables_number 61
_symmetry_space_group_name_Hall '-P 2ac 2ab'
_symmetry_space_group_name_H-M 'P b c a'
_atom_sites_solution_hydrogens geom
_atom_sites_solution_primary direct
_atom_sites_solution_secondary difmap
_audit_creation_method SHELXL-97
_cell_angle_alpha 90.00
_cell_angle_beta 90.00
_cell_angle_gamma 90.00
_cell_formula_units_Z 8
_cell_length_a 14.350(3)
_cell_length_b 16.739(3)
_cell_length_c 19.434(4)
_cell_measurement_temperature 150(2)
_cell_volume 4668.1(16)
_computing_cell_refinement 'DENZO-SMN (Otwinowski & Minor, 1997)'
_computing_data_collection 'COLLECT (Nonius, 1997-2001)'
_computing_data_reduction DENZO-SMN
_computing_molecular_graphics 'SHELXTL/PC (Sheldrick, 2001)'
_computing_publication_material SHELXTL/PC
_computing_structure_refinement 'SHELXL-97 (Sheldrick, 1997)'
_computing_structure_solution 'SHELXS-97 (Sheldrick, 1997)'
_diffrn_ambient_temperature 150(2)
_diffrn_measured_fraction_theta_full 0.991
_diffrn_measured_fraction_theta_max 0.991
_diffrn_measurement_device_type 'Nonius Kappa-CCD'
_diffrn_measurement_method '\f scans, and \w scans with \k offsets'
_diffrn_radiation_monochromator graphite
_diffrn_radiation_probe x-ray
_diffrn_radiation_type MoK\a
_diffrn_radiation_wavelength 0.71073
_diffrn_reflns_av_R_equivalents 0.0709
_diffrn_reflns_av_sigmaI/netI 0.0628
_diffrn_reflns_limit_h_max 18
_diffrn_reflns_limit_h_min -18
_diffrn_reflns_limit_k_max 21
_diffrn_reflns_limit_k_min -21
_diffrn_reflns_limit_l_max 25
_diffrn_reflns_limit_l_min -25
_diffrn_reflns_number 17476
_diffrn_reflns_theta_full 27.55
_diffrn_reflns_theta_max 27.55
_diffrn_reflns_theta_min 2.14
_diffrn_source 'fine-focus sealed tube'
_exptl_absorpt_coefficient_mu 1.324
_exptl_absorpt_correction_T_max 0.8519
_exptl_absorpt_correction_T_min 0.5573
_exptl_absorpt_correction_type multi-scan
_exptl_absorpt_process_details 'DENZO-SMN (Otwinowski & Minor, 1997)'
_exptl_crystal_colour yellow
_exptl_crystal_density_diffrn 1.238
_exptl_crystal_density_method 'not measured'
_exptl_crystal_description block
_exptl_crystal_F_000 1840
_exptl_crystal_recrystallization_method benzene/pentane
_exptl_crystal_size_max 0.50
_exptl_crystal_size_mid 0.50
_exptl_crystal_size_min 0.13
_refine_diff_density_max 0.493
_refine_diff_density_min -0.753
_refine_diff_density_rms 0.086
_refine_ls_extinction_method none
_refine_ls_goodness_of_fit_ref 1.033
_refine_ls_hydrogen_treatment constr
_refine_ls_matrix_type full
_refine_ls_number_parameters 263
_refine_ls_number_reflns 5345
_refine_ls_number_restraints 0
_refine_ls_restrained_S_all 1.033
_refine_ls_R_factor_all 0.0984
_refine_ls_R_factor_gt 0.0503
_refine_ls_shift/su_max 0.001
_refine_ls_shift/su_mean 0.000
_refine_ls_structure_factor_coef Fsqd
_refine_ls_weighting_details 'calc w=1/[\s^2^(Fo^2^)+(0.0722P)^2^+0.6433P] where P=(Fo^2^+2Fc^2^)/3'
_refine_ls_weighting_scheme calc
_refine_ls_wR_factor_gt 0.1169
_refine_ls_wR_factor_ref 0.1367
_reflns_number_gt 3422
_reflns_number_total 5345
_reflns_threshold_expression >2sigma(I)
_cod_data_source_file om900977g_si_001.cif
_cod_data_source_block compound12
_cod_original_cell_volume 4668.3(16)
_cod_database_code 4067487

loop_
_symmetry_equiv_pos_as_xyz
'x, y, z'
'-x+1/2, -y, z+1/2'
'-x, y+1/2, -z+1/2'
'x+1/2, -y+1/2, -z'
'-x, -y, -z'
'x-1/2, y, -z-1/2'
'x, -y-1/2, z-1/2'
'-x-1/2, y-1/2, z'

loop_
_atom_site_label
_atom_site_type_symbol
_atom_site_fract_x
_atom_site_fract_y
_atom_site_fract_z
_atom_site_U_iso_or_equiv
_atom_site_adp_type
_atom_site_occupancy
_atom_site_symmetry_multiplicity
_atom_site_calc_flag
_atom_site_refinement_flags
Ge Ge 0.97459(2) 0.163360(19) 0.336291(16) 0.02867(13) Uani 1 1 d .
C1 C 0.9269(2) 0.18965(18) 0.23853(15) 0.0295(7) Uani 1 1 d .
N2 N 0.97508(16) 0.23881(15) 0.19565(13) 0.0298(6) Uani 1 1 d .
C3 C 0.9311(2) 0.24614(19) 0.13258(16) 0.0318(7) Uani 1 1 d .
C4 C 0.8525(2) 0.20199(19) 0.13640(16) 0.0336(7) Uani 1 1 d .
N5 N 0.85040(17) 0.16954(15) 0.20238(13) 0.0301(6) Uani 1 1 d .
C6 C 1.0633(2) 0.2784(2) 0.21250(18) 0.0459(9) Uani 1 1 d .
H6A H 1.0771 0.2710 0.2615 0.069 Uiso 1 1 calc R
H6B H 1.0583 0.3356 0.2024 0.069 Uiso 1 1 calc R
H6C H 1.1136 0.2552 0.1849 0.069 Uiso 1 1 calc R
C7 C 0.9682(2) 0.2967(2) 0.07543(18) 0.0417(8) Uani 1 1 d .
H7A H 0.9258 0.2940 0.0360 0.063 Uiso 1 1 calc R
H7B H 1.0298 0.2770 0.0618 0.063 Uiso 1 1 calc R
H7C H 0.9735 0.3521 0.0910 0.063 Uiso 1 1 calc R
C8 C 0.7786(3) 0.1867(2) 0.08546(17) 0.0473(9) Uani 1 1 d .
H8A H 0.7913 0.2174 0.0436 0.071 Uiso 1 1 calc R
H8B H 0.7183 0.2030 0.1045 0.071 Uiso 1 1 calc R
H8C H 0.7770 0.1296 0.0744 0.071 Uiso 1 1 calc R
C9 C 0.7754(2) 0.1170(2) 0.22583(17) 0.0437(9) Uani 1 1 d .
H9A H 0.7992 0.0810 0.2616 0.066 Uiso 1 1 calc R
H9B H 0.7522 0.0854 0.1870 0.066 Uiso 1 1 calc R
H9C H 0.7245 0.1493 0.2447 0.066 Uiso 1 1 calc R
C10 C 1.04698(19) 0.05932(19) 0.32219(15) 0.0273(7) Uani 1 1 d .
C11 C 1.0685(2) 0.01783(18) 0.26098(15) 0.0307(7) Uani 1 1 d .
C12 C 1.1355(2) -0.04256(19) 0.26197(17) 0.0352(8) Uani 1 1 d .
H12 H 1.1488 -0.0700 0.2203 0.042 Uiso 1 1 calc R
C13 C 1.1834(2) -0.06421(19) 0.32097(18) 0.0369(8) Uani 1 1 d .
C14 C 1.1595(2) -0.02570(19) 0.38168(17) 0.0354(8) Uani 1 1 d .
H14 H 1.1891 -0.0410 0.4234 0.042 Uiso 1 1 calc R
C15 C 1.0930(2) 0.03492(18) 0.38291(15) 0.0298(7) Uani 1 1 d .
C16 C 1.0215(2) 0.0339(2) 0.19287(18) 0.0439(9) Uani 1 1 d .
H16A H 1.0418 0.0860 0.1752 0.066 Uiso 1 1 calc R
H16B H 0.9538 0.0343 0.1992 0.066 Uiso 1 1 calc R
H16C H 1.0385 -0.0080 0.1600 0.066 Uiso 1 1 calc R
C17 C 1.2614(3) -0.1248(2) 0.3188(2) 0.0517(10) Uani 1 1 d .
H17A H 1.3172 -0.1002 0.2990 0.078 Uiso 1 1 calc R
H17B H 1.2424 -0.1704 0.2903 0.078 Uiso 1 1 calc R
H17C H 1.2750 -0.1433 0.3656 0.078 Uiso 1 1 calc R
C18 C 1.0719(2) 0.0736(2) 0.45193(15) 0.0362(8) Uani 1 1 d .
H18A H 1.1104 0.0488 0.4877 0.054 Uiso 1 1 calc R
H18B H 1.0059 0.0660 0.4631 0.054 Uiso 1 1 calc R
H18C H 1.0858 0.1308 0.4495 0.054 Uiso 1 1 calc R
C20 C 0.8503(2) 0.13273(18) 0.38044(15) 0.0282(7) Uani 1 1 d .
C21 C 0.7974(2) 0.19835(19) 0.40464(15) 0.0322(7) Uani 1 1 d .
C22 C 0.7155(2) 0.1852(2) 0.44169(16) 0.0387(8) Uani 1 1 d .
H22 H 0.6806 0.2301 0.4569 0.046 Uiso 1 1 calc R
C23 C 0.6832(2) 0.1100(2) 0.45709(16) 0.0403(8) Uani 1 1 d .
C24 C 0.7336(2) 0.0456(2) 0.43214(15) 0.0366(8) Uani 1 1 d .
H24 H 0.7119 -0.0069 0.4413 0.044 Uiso 1 1 calc R
C25 C 0.8153(2) 0.05540(19) 0.39389(15) 0.0299(7) Uani 1 1 d .
C26 C 0.8598(2) -0.01961(19) 0.36561(17) 0.0376(8) Uani 1 1 d .
H26A H 0.9189 -0.0294 0.3895 0.056 Uiso 1 1 calc R
H26B H 0.8716 -0.0129 0.3163 0.056 Uiso 1 1 calc R
H26C H 0.8179 -0.0651 0.3728 0.056 Uiso 1 1 calc R
C27 C 0.5942(2) 0.0973(3) 0.4985(2) 0.0614(11) Uani 1 1 d .
H27A H 0.5841 0.1432 0.5289 0.092 Uiso 1 1 calc R
H27B H 0.6001 0.0487 0.5262 0.092 Uiso 1 1 calc R
H27C H 0.5412 0.0919 0.4670 0.092 Uiso 1 1 calc R
C28 C 0.8252(2) 0.2837(2) 0.38955(19) 0.0458(9) Uani 1 1 d .
H28A H 0.8864 0.2946 0.4098 0.069 Uiso 1 1 calc R
H28B H 0.7790 0.3201 0.4095 0.069 Uiso 1 1 calc R
H28C H 0.8280 0.2918 0.3396 0.069 Uiso 1 1 calc R

loop_
_atom_site_aniso_label
_atom_site_aniso_U_11
_atom_site_aniso_U_22
_atom_site_aniso_U_33
_atom_site_aniso_U_23
_atom_site_aniso_U_13
_atom_site_aniso_U_12
Ge 0.0292(2) 0.0290(2) 0.02783(19) 0.00061(14) -0.00193(14) -0.00275(14)
C1 0.0300(17) 0.0306(16) 0.0280(16) 0.0027(13) -0.0010(14) -0.0032(14)
N2 0.0279(14) 0.0298(14) 0.0316(14) 0.0052(11) -0.0008(11) -0.0064(11)
C3 0.0320(18) 0.0334(18) 0.0299(17) 0.0044(14) 0.0014(14) 0.0013(14)
C4 0.0358(19) 0.0347(19) 0.0303(17) 0.0044(15) -0.0037(15) 0.0008(14)
N5 0.0298(14) 0.0327(15) 0.0277(14) 0.0071(12) -0.0039(11) -0.0070(11)
C6 0.037(2) 0.054(2) 0.046(2) 0.0112(18) -0.0075(17) -0.0169(17)
C7 0.040(2) 0.045(2) 0.040(2) 0.0111(17) 0.0056(16) -0.0004(16)
C8 0.049(2) 0.058(2) 0.0352(19) 0.0103(17) -0.0114(17) -0.0107(18)
C9 0.041(2) 0.051(2) 0.0399(19) 0.0100(17) -0.0032(15) -0.0178(17)
C10 0.0213(15) 0.0325(17) 0.0283(16) 0.0000(13) 0.0029(12) -0.0050(13)
C11 0.0299(17) 0.0323(17) 0.0300(16) -0.0010(14) 0.0027(13) -0.0053(14)
C12 0.0345(18) 0.0316(18) 0.0397(19) -0.0068(15) 0.0075(15) -0.0046(14)
C13 0.0315(18) 0.0308(18) 0.048(2) 0.0034(15) 0.0048(15) -0.0008(14)
C14 0.0334(18) 0.0360(19) 0.0367(18) 0.0079(15) -0.0013(15) -0.0028(14)
C15 0.0266(16) 0.0346(18) 0.0282(16) 0.0031(14) 0.0021(13) -0.0034(13)
C16 0.049(2) 0.048(2) 0.0341(18) -0.0073(17) -0.0012(16) 0.0059(17)
C17 0.045(2) 0.039(2) 0.071(3) 0.001(2) 0.0045(19) 0.0088(17)
C18 0.0366(19) 0.045(2) 0.0272(17) 0.0052(14) -0.0005(14) 0.0007(15)
C20 0.0298(16) 0.0319(17) 0.0230(15) 0.0035(13) -0.0030(13) -0.0012(13)
C21 0.0337(18) 0.0347(18) 0.0282(17) -0.0011(14) -0.0047(14) 0.0052(14)
C22 0.0307(18) 0.050(2) 0.0354(19) -0.0087(16) -0.0084(15) 0.0103(15)
C23 0.0301(18) 0.058(2) 0.0330(18) -0.0038(17) -0.0018(15) 0.0026(17)
C24 0.0338(18) 0.044(2) 0.0315(17) 0.0068(16) -0.0013(14) -0.0047(15)
C25 0.0297(17) 0.0356(18) 0.0246(16) 0.0025(13) -0.0007(13) 0.0000(14)
C26 0.0355(18) 0.0337(19) 0.0435(19) 0.0017(15) 0.0052(15) -0.0050(15)
C27 0.042(2) 0.091(3) 0.052(2) -0.007(2) 0.0138(18) 0.000(2)
C28 0.050(2) 0.037(2) 0.051(2) -0.0013(17) -0.0014(18) 0.0122(17)

loop_
_atom_type_symbol
_atom_type_description
_atom_type_scat_dispersion_real
_atom_type_scat_dispersion_imag
_atom_type_scat_source
C C 0.0033 0.0016 'International Tables Vol C Tables 4.2.6.8 and 6.1.1.4'
H H 0.0000 0.0000 'International Tables Vol C Tables 4.2.6.8 and 6.1.1.4'
N N 0.0061 0.0033 'International Tables Vol C Tables 4.2.6.8 and 6.1.1.4'
Ge Ge 0.1547 1.8001 'International Tables Vol C Tables 4.2.6.8 and 6.1.1.4'

loop_
_geom_angle_atom_site_label_1
_geom_angle_atom_site_label_2
_geom_angle_atom_site_label_3
_geom_angle
C20 Ge C10 106.60(12)
C20 Ge C1 98.66(11)
C10 Ge C1 103.07(12)
N5 C1 N2 104.2(3)
N5 C1 Ge 134.1(2)
N2 C1 Ge 121.6(2)
C1 N2 C3 111.4(2)
C1 N2 C6 125.1(3)
C3 N2 C6 123.5(2)
C4 C3 N2 106.5(3)
C4 C3 C7 130.4(3)
N2 C3 C7 123.1(3)
C3 C4 N5 106.4(3)
C3 C4 C8 131.2(3)
N5 C4 C8 122.4(3)
C1 N5 C4 111.4(2)
C1 N5 C9 126.0(3)
C4 N5 C9 122.5(3)
N2 C6 H6A 109.5
N2 C6 H6B 109.5
H6A C6 H6B 109.5
N2 C6 H6C 109.5
H6A C6 H6C 109.5
H6B C6 H6C 109.5
C3 C7 H7A 109.5
C3 C7 H7B 109.5
H7A C7 H7B 109.5
C3 C7 H7C 109.5
H7A C7 H7C 109.5
H7B C7 H7C 109.5
C4 C8 H8A 109.5
C4 C8 H8B 109.5
H8A C8 H8B 109.5
C4 C8 H8C 109.5
H8A C8 H8C 109.5
H8B C8 H8C 109.5
N5 C9 H9A 109.5
N5 C9 H9B 109.5
H9A C9 H9B 109.5
N5 C9 H9C 109.5
H9A C9 H9C 109.5
H9B C9 H9C 109.5
C11 C10 C15 117.4(3)
C11 C10 Ge 130.0(2)
C15 C10 Ge 111.8(2)
C12 C11 C10 119.7(3)
C12 C11 C16 116.7(3)
C10 C11 C16 123.6(3)
C13 C12 C11 122.9(3)
C13 C12 H12 118.6
C11 C12 H12 118.6
C12 C13 C14 117.3(3)
C12 C13 C17 121.3(3)
C14 C13 C17 121.3(3)
C13 C14 C15 121.5(3)
C13 C14 H14 119.2
C15 C14 H14 119.2
C14 C15 C10 121.1(3)
C14 C15 C18 117.5(3)
C10 C15 C18 121.4(3)
C11 C16 H16A 109.5
C11 C16 H16B 109.5
H16A C16 H16B 109.5
C11 C16 H16C 109.5
H16A C16 H16C 109.5
H16B C16 H16C 109.5
C13 C17 H17A 109.5
C13 C17 H17B 109.5
H17A C17 H17B 109.5
C13 C17 H17C 109.5
H17A C17 H17C 109.5
H17B C17 H17C 109.5
C15 C18 H18A 109.5
C15 C18 H18B 109.5
H18A C18 H18B 109.5
C15 C18 H18C 109.5
H18A C18 H18C 109.5
H18B C18 H18C 109.5
C25 C20 C21 117.3(3)
C25 C20 Ge 128.1(2)
C21 C20 Ge 114.4(2)
C22 C21 C20 120.1(3)
C22 C21 C28 118.0(3)
C20 C21 C28 121.9(3)
C23 C22 C21 122.7(3)
C23 C22 H22 118.7
C21 C22 H22 118.7
C22 C23 C24 117.4(3)
C22 C23 C27 121.6(3)
C24 C23 C27 120.9(3)
C23 C24 C25 122.2(3)
C23 C24 H24 118.9
C25 C24 H24 118.9
C24 C25 C20 120.3(3)
C24 C25 C26 116.8(3)
C20 C25 C26 122.9(3)
C25 C26 H26A 109.5
C25 C26 H26B 109.5
H26A C26 H26B 109.5
C25 C26 H26C 109.5
H26A C26 H26C 109.5
H26B C26 H26C 109.5
C23 C27 H27A 109.5
C23 C27 H27B 109.5
H27A C27 H27B 109.5
C23 C27 H27C 109.5
H27A C27 H27C 109.5
H27B C27 H27C 109.5
C21 C28 H28A 109.5
C21 C28 H28B 109.5
H28A C28 H28B 109.5
C21 C28 H28C 109.5
H28A C28 H28C 109.5
H28B C28 H28C 109.5

loop_
_geom_bond_atom_site_label_1
_geom_bond_atom_site_label_2
_geom_bond_distance
Ge C20 2.045(3)
Ge C10 2.046(3)
Ge C1 2.067(3)
C1 N5 1.347(4)
C1 N2 1.360(4)
N2 C3 1.384(4)
N2 C6 1.467(4)
C3 C4 1.350(4)
C3 C7 1.495(4)
C4 N5 1.393(4)
C4 C8 1.473(4)
N5 C9 1.463(4)
C6 H6A 0.9800
C6 H6B 0.9800
C6 H6C 0.9800
C7 H7A 0.9800
C7 H7B 0.9800
C7 H7C 0.9800
C8 H8A 0.9800
C8 H8B 0.9800
C8 H8C 0.9800
C9 H9A 0.9800
C9 H9B 0.9800
C9 H9C 0.9800
C10 C11 1.412(4)
C10 C15 1.412(4)
C11 C12 1.395(4)
C11 C16 1.510(4)
C12 C13 1.386(4)
C12 H12 0.9500
C13 C14 1.388(4)
C13 C17 1.511(5)
C14 C15 1.393(4)
C14 H14 0.9500
C15 C18 1.520(4)
C16 H16A 0.9800
C16 H16B 0.9800
C16 H16C 0.9800
C17 H17A 0.9800
C17 H17B 0.9800
C17 H17C 0.9800
C18 H18A 0.9800
C18 H18B 0.9800
C18 H18C 0.9800
C20 C25 1.413(4)
C20 C21 1.416(4)
C21 C22 1.396(4)
C21 C28 1.512(4)
C22 C23 1.375(5)
C22 H22 0.9500
C23 C24 1.385(5)
C23 C27 1.524(5)
C24 C25 1.398(4)
C24 H24 0.9500
C25 C26 1.512(4)
C26 H26A 0.9800
C26 H26B 0.9800
C26 H26C 0.9800
C27 H27A 0.9800
C27 H27B 0.9800
C27 H27C 0.9800
C28 H28A 0.9800
C28 H28B 0.9800
C28 H28C 0.9800
